data_1503883
loop_
_publ_author_name
'Shackelford, Scott A.'
'Belletire, John L.'
'Boatz, Jerry A.'
'Schneider, Stefan'
'Wheaton, Amanda K.'
'Wight, Brett A.'
'Hudgens, Leslie M.'
'Ammon, Herman L.'
'Strauss, Steven H.'

_publ_section_title
;
 Pairing heterocyclic cations with closo-icosahedral borane and carborane
 anions. i. benchtop aqueous synthesis of binary triazolium and
 imidazolium salts with limited water solubility.
;
_journal_issue 12
_journal_name_full 'Organic letters'
_journal_page_first 2623
_journal_page_last 2626
_journal_paper_doi 10.1021/ol900550v
_journal_volume 11
_journal_year 2009
_chemical_formula_sum 'C6 H26 B12 N8'
_chemical_formula_weight 340.07
_chemical_name_common '[(1-M-4-Am-1,2,4-Triaz)]2B12H12'
_chemical_name_systematic
; 
 ? 
;
_space_group_IT_number 14
_symmetry_cell_setting monoclinic
_symmetry_space_group_name_Hall '-P 2ybc'
_symmetry_space_group_name_H-M 'P 1 21/c 1'
_atom_sites_solution_hydrogens geom
_atom_sites_solution_primary direct
_atom_sites_solution_secondary difmap
_audit_creation_method SHELXL-97
_cell_angle_alpha 90.00
_cell_angle_beta 93.001(10)
_cell_angle_gamma 90.00
_cell_formula_units_Z 2
_cell_length_a 7.036(6)
_cell_length_b 12.707(10)
_cell_length_c 10.176(8)
_cell_measurement_temperature 296(2)
_cell_volume 908.6(13)
_computing_cell_refinement 'Bruker Smart'
_computing_data_collection 'Bruker SMART'
_computing_data_reduction 'Bruker Saint'
_computing_structure_refinement 'SHELXL-97 (Sheldrick, 2008)'
_computing_structure_solution 'SHELXS-97 (Sheldrick, 2008)'
_diffrn_ambient_temperature 296(2)
_diffrn_measured_fraction_theta_full 0.999
_diffrn_measured_fraction_theta_max 0.999
_diffrn_measurement_device_type 'CCD area detector'
_diffrn_measurement_method 'phi and omega scans'
_diffrn_radiation_monochromator graphite
_diffrn_radiation_source 'fine-focus sealed tube'
_diffrn_radiation_type MoK\a
_diffrn_radiation_wavelength 0.71073
_diffrn_reflns_av_R_equivalents 0.0746
_diffrn_reflns_av_sigmaI/netI 0.0709
_diffrn_reflns_limit_h_max 8
_diffrn_reflns_limit_h_min -8
_diffrn_reflns_limit_k_max 15
_diffrn_reflns_limit_k_min -15
_diffrn_reflns_limit_l_max 12
_diffrn_reflns_limit_l_min -11
_diffrn_reflns_number 6528
_diffrn_reflns_theta_full 25.46
_diffrn_reflns_theta_max 25.46
_diffrn_reflns_theta_min 2.57
_exptl_absorpt_coefficient_mu 0.071
_exptl_absorpt_correction_T_max 0.987
_exptl_absorpt_correction_T_min 0.981
_exptl_absorpt_correction_type multi-scan
_exptl_absorpt_process_details sadabs
_exptl_crystal_colour colorless
_exptl_crystal_density_diffrn 1.243
_exptl_crystal_density_meas 1.22
_exptl_crystal_density_method 'not measured'
_exptl_crystal_description block
_exptl_crystal_F_000 356
_exptl_crystal_size_max 0.27
_exptl_crystal_size_mid 0.26
_exptl_crystal_size_min 0.19
_refine_diff_density_max 0.377
_refine_diff_density_min -0.255
_refine_diff_density_rms 0.088
_refine_ls_extinction_method none
_refine_ls_goodness_of_fit_ref 1.030
_refine_ls_hydrogen_treatment mixed
_refine_ls_matrix_type full
_refine_ls_number_parameters 170
_refine_ls_number_reflns 1697
_refine_ls_number_restraints 0
_refine_ls_restrained_S_all 1.030
_refine_ls_R_factor_all 0.0831
_refine_ls_R_factor_gt 0.0657
_refine_ls_shift/su_max 0.000
_refine_ls_shift/su_mean 0.000
_refine_ls_structure_factor_coef Fsqd
_refine_ls_weighting_details 'calc w=1/[\s^2^(Fo^2^)+(0.1284P)^2^+0.0000P] where P=(Fo^2^+2Fc^2^)/3'
_refine_ls_weighting_scheme calc
_refine_ls_wR_factor_gt 0.1723
_refine_ls_wR_factor_ref 0.1921
_reflns_number_gt 1277
_reflns_number_total 1697
_reflns_threshold_expression >2sigma(I)
_cod_data_source_file ol900550v_si_002.cif
_cod_data_source_block 1
_cod_depositor_comments
;
The following automatic conversions were performed:

'_symmetry_cell_setting' value 'Monoclinic' changed to 'monoclinic'
according to /home/saulius/struct/CIF-dictionaries/cif_core.dic
dictionary named 'cif_core.dic' version 2.4.2 from 2011-04-26.

Automatic conversion script
Id: cif_fix_values 1715 2011-07-08 13:25:40Z adriana 
;
_cod_original_cell_volume 908.6(12)
_cod_original_sg_symbol_H-M P21/c
_cod_database_code 1503883

loop_
_symmetry_equiv_pos_as_xyz
'x, y, z'
'-x, y+1/2, -z+1/2'
'-x, -y, -z'
'x, -y-1/2, z-1/2'

loop_
_atom_site_label
_atom_site_type_symbol
_atom_site_fract_x
_atom_site_fract_y
_atom_site_fract_z
_atom_site_U_iso_or_equiv
_atom_site_adp_type
_atom_site_occupancy
_atom_site_symmetry_multiplicity
_atom_site_calc_flag
B1 B 0.3457(4) 0.09774(19) 0.0298(2) 0.0405(6) Uani 1 1 d
B2 B 0.5092(4) 0.10761(17) -0.0955(2) 0.0373(6) Uani 1 1 d
B3 B 0.5922(4) 0.10828(18) 0.0709(2) 0.0402(6) Uani 1 1 d
B4 B 0.4520(3) 0.01994(18) 0.1564(2) 0.0370(6) Uani 1 1 d
B5 B 0.2817(3) -0.0367(2) 0.0452(2) 0.0397(6) Uani 1 1 d
B6 B 0.3176(4) 0.01774(18) -0.1123(2) 0.0382(6) Uani 1 1 d
N3 N 0.6772(3) 0.37437(12) 1.02612(18) 0.0374(5) Uani 1 1 d
N1 N 0.9295(3) 0.35248(14) 0.92646(18) 0.0427(5) Uani 1 1 d
C2 C 0.7462(4) 0.35734(16) 0.9104(2) 0.0404(6) Uani 1 1 d
C1 C 0.8290(4) 0.38044(18) 1.1127(3) 0.0474(6) Uani 1 1 d
N4 N 0.4821(3) 0.37921(18) 1.0455(2) 0.0461(6) Uani 1 1 d
N2 N 0.9863(3) 0.36866(16) 1.0551(2) 0.0518(6) Uani 1 1 d
C3 C 1.0681(5) 0.3317(3) 0.8285(3) 0.0597(8) Uani 1 1 d
H5 H 0.142(3) -0.0594(18) 0.079(2) 0.043(6) Uiso 1 1 d
H1 H 0.246(3) 0.161(2) 0.048(2) 0.050(6) Uiso 1 1 d
H4 H 0.425(3) 0.0358(16) 0.264(2) 0.040(6) Uiso 1 1 d
H3 H 0.663(3) 0.1770(17) 0.120(2) 0.046(6) Uiso 1 1 d
H2 H 0.514(3) 0.1803(19) -0.165(2) 0.053(7) Uiso 1 1 d
H6 H 0.195(4) 0.0311(18) -0.185(3) 0.055(7) Uiso 1 1 d
H9 H 0.453(4) 0.319(2) 1.062(3) 0.055(8) Uiso 1 1 d
H10 H 0.470(4) 0.413(2) 1.119(3) 0.063(8) Uiso 1 1 d
H11 H 1.094(5) 0.264(3) 0.833(3) 0.106(14) Uiso 1 1 d
H12 H 1.190(7) 0.357(3) 0.835(4) 0.115(14) Uiso 1 1 d
H8 H 0.681(4) 0.345(2) 0.839(3) 0.065(9) Uiso 1 1 d
H7 H 0.812(4) 0.392(2) 1.203(3) 0.063(8) Uiso 1 1 d
H13 H 1.009(5) 0.346(3) 0.754(4) 0.101(13) Uiso 1 1 d

loop_
_atom_site_aniso_label
_atom_site_aniso_U_11
_atom_site_aniso_U_22
_atom_site_aniso_U_33
_atom_site_aniso_U_23
_atom_site_aniso_U_13
_atom_site_aniso_U_12
B1 0.0492(15) 0.0419(13) 0.0306(14) 0.0015(9) 0.0037(11) 0.0098(10)
B2 0.0494(16) 0.0343(11) 0.0283(13) 0.0025(9) 0.0018(10) -0.0010(9)
B3 0.0522(16) 0.0361(12) 0.0322(14) 0.0012(9) 0.0000(11) -0.0051(10)
B4 0.0445(14) 0.0423(12) 0.0244(13) -0.0009(9) 0.0044(10) 0.0008(9)
B5 0.0362(14) 0.0502(14) 0.0327(14) 0.0046(10) 0.0041(10) -0.0027(10)
B6 0.0423(14) 0.0429(12) 0.0291(13) 0.0041(10) 0.0002(10) 0.0014(10)
N3 0.0463(12) 0.0365(9) 0.0291(10) 0.0012(7) 0.0006(8) 0.0005(7)
N1 0.0502(13) 0.0483(10) 0.0292(11) -0.0020(8) 0.0004(8) -0.0042(8)
C2 0.0516(15) 0.0400(11) 0.0291(13) 0.0022(9) -0.0015(10) -0.0040(9)
C1 0.0529(15) 0.0550(13) 0.0338(14) -0.0046(10) -0.0026(11) 0.0050(10)
N4 0.0520(14) 0.0453(12) 0.0412(13) 0.0000(9) 0.0055(10) -0.0012(9)
N2 0.0536(14) 0.0642(13) 0.0366(13) -0.0062(9) -0.0056(9) 0.0005(9)
C3 0.0528(18) 0.083(2) 0.0449(18) -0.0048(14) 0.0133(13) -0.0010(14)

loop_
_atom_type_symbol
_atom_type_description
_atom_type_scat_dispersion_real
_atom_type_scat_dispersion_imag
_atom_type_scat_source
C C 0.0033 0.0016 'International Tables Vol C Tables 4.2.6.8 and 6.1.1.4'
H H 0.0000 0.0000 'International Tables Vol C Tables 4.2.6.8 and 6.1.1.4'
B B 0.0013 0.0007 'International Tables Vol C Tables 4.2.6.8 and 6.1.1.4'
N N 0.0061 0.0033 'International Tables Vol C Tables 4.2.6.8 and 6.1.1.4'

loop_
_geom_angle_atom_site_label_1
_geom_angle_atom_site_label_2
_geom_angle_atom_site_label_3
_geom_angle
_geom_angle_site_symmetry_1
_geom_angle_site_symmetry_3
B4 B1 B2 107.47(18) . .
B4 B1 B3 59.65(14) . .
B2 B1 B3 59.82(15) . .
B4 B1 B6 107.49(17) . .
B2 B1 B6 60.03(14) . .
B3 B1 B6 107.66(17) . .
B4 B1 B5 59.67(14) . .
B2 B1 B5 108.05(16) . .
B3 B1 B5 107.58(16) . .
B6 B1 B5 60.09(14) . .
B4 B2 B3 107.06(16) 3_655 .
B4 B2 B1 107.92(16) 3_655 .
B3 B2 B1 60.17(15) . .
B4 B2 B6 60.21(14) 3_655 .
B3 B2 B6 107.99(16) . .
B1 B2 B6 60.10(14) . .
B4 B2 B5 59.61(14) 3_655 3_655
B3 B2 B5 59.87(14) . 3_655
B1 B2 B5 108.49(17) . 3_655
B6 B2 B5 108.42(17) . 3_655
B4 B3 B2 107.85(17) . .
B4 B3 B6 60.40(14) . 3_655
B2 B3 B6 108.75(17) . 3_655
B4 B3 B5 108.49(17) . 3_655
B2 B3 B5 60.50(14) . 3_655
B6 B3 B5 60.35(14) 3_655 3_655
B4 B3 B1 59.94(14) . .
B2 B3 B1 60.01(14) . .
B6 B3 B1 108.89(16) 3_655 .
B5 B3 B1 108.86(17) 3_655 .
B3 B4 B5 108.92(17) . .
B3 B4 B1 60.41(15) . .
B5 B4 B1 60.60(15) . .
B3 B4 B2 108.21(17) . 3_655
B5 B4 B2 60.65(14) . 3_655
B1 B4 B2 109.06(17) . 3_655
B3 B4 B6 60.08(14) . 3_655
B5 B4 B6 109.15(17) . 3_655
B1 B4 B6 109.01(17) . 3_655
B2 B4 B6 60.08(13) 3_655 3_655
B4 B5 B3 106.98(17) . 3_655
B4 B5 B6 107.30(17) . .
B3 B5 B6 59.79(14) 3_655 .
B4 B5 B1 59.73(14) . .
B3 B5 B1 107.33(16) 3_655 .
B6 B5 B1 59.79(13) . .
B4 B5 B2 59.75(14) . 3_655
B3 B5 B2 59.63(15) 3_655 3_655
B6 B5 B2 107.62(16) . 3_655
B1 B5 B2 107.65(17) . 3_655
B3 B6 B2 107.45(18) 3_655 .
B3 B6 B1 107.64(18) 3_655 .
B2 B6 B1 59.87(15) . .
B3 B6 B4 59.52(14) 3_655 3_655
B2 B6 B4 59.70(14) . 3_655
B1 B6 B4 107.34(17) . 3_655
B3 B6 B5 59.86(14) 3_655 .
B2 B6 B5 107.94(17) . .
B1 B6 B5 60.12(15) . .
B4 B6 B5 107.41(17) 3_655 .
C2 N3 C1 106.1(2) . .
C2 N3 N4 123.0(2) . .
C1 N3 N4 130.9(2) . .
C2 N1 N2 110.8(2) . .
C2 N1 C3 128.5(2) . .
N2 N1 C3 120.7(2) . .
N1 C2 N3 107.9(2) . .
N2 C1 N3 111.4(2) . .
C1 N2 N1 103.8(2) . .

loop_
_geom_bond_atom_site_label_1
_geom_bond_atom_site_label_2
_geom_bond_distance
_geom_bond_site_symmetry_2
B1 B4 1.760(3) .
B1 B2 1.766(4) .
B1 B3 1.768(4) .
B1 B6 1.770(4) .
B1 B5 1.776(4) .
B2 B4 1.762(3) 3_655
B2 B3 1.762(4) .
B2 B6 1.769(4) .
B2 B5 1.778(4) 3_655
B3 B4 1.755(3) .
B3 B6 1.765(3) 3_655
B3 B5 1.766(4) 3_655
B4 B5 1.759(4) .
B4 B2 1.762(3) 3_655
B4 B6 1.771(4) 3_655
B5 B3 1.766(4) 3_655
B5 B6 1.775(4) .
B5 B2 1.778(4) 3_655
B6 B3 1.765(3) 3_655
B6 B4 1.771(4) 3_655
N3 C2 1.315(3) .
N3 C1 1.351(3) .
N3 N4 1.399(3) .
N1 C2 1.293(3) .
N1 N2 1.364(3) .
N1 C3 1.455(3) .
C1 N2 1.288(3) .
